data_4071624
loop_
_publ_author_name
'Kozlov, V. A.'
'Aleksanyan, D. V.'
'Nelyubina, Yu. V.'
'Lyssenko, K. A.'
'Gutsul, E. I.'
'Puntus, L. N.'
'Vasil&#x2019;ev, A. A.'
'Petrovskii, P. V.'
'Odinets, I. L.'

_publ_section_title
;
 Cyclopalladated Complexes of 3-Thiophosphorylbenzoic Acid Thioamides:
 Hybrid Pincer Ligands of a New Type. Synthesis, Catalytic Activity, and
 Photophysical Properties
;
_journal_issue 16
_journal_name_full Organometallics
_journal_page_first 4062
_journal_paper_doi 10.1021/om8002762
_journal_volume 27
_journal_year 2008
_chemical_formula_moiety 'C25 H19 Cl N P Pd S2'
_chemical_formula_sum 'C25 H19 Cl N P Pd S2'
_chemical_formula_weight 570.35
_chemical_name_systematic
; 
 ? 
;
_space_group_IT_number 14
_symmetry_cell_setting monoclinic
_symmetry_space_group_name_Hall '-P 2ybc'
_symmetry_space_group_name_H-M 'P 1 21/c 1'
_atom_sites_solution_hydrogens mixed
_atom_sites_solution_primary direct
_atom_sites_solution_secondary difmap
_audit_creation_method SHELXL-97
_cell_angle_alpha 90.00
_cell_angle_beta 109.845(5)
_cell_angle_gamma 90.00
_cell_formula_units_Z 4
_cell_length_a 13.0603(6)
_cell_length_b 13.7939(7)
_cell_length_c 13.2593(7)
_cell_measurement_reflns_used 754
_cell_measurement_temperature 296(2)
_cell_measurement_theta_max 29
_cell_measurement_theta_min 3
_cell_volume 2246.8(2)
_computing_cell_refinement 'APEX2 (Bruker, 2005)'
_computing_data_collection 'APEX2 (Bruker, 2005)'
_computing_data_reduction 'APEX2 (Bruker, 2005)'
_computing_molecular_graphics 'SHELXTL ver. 5.1 (Sheldrick, 1998b)'
_computing_publication_material 'SHELXTL ver. 5.1 (Sheldrick, 1998b)'
_computing_structure_refinement 'SHELXTL ver. 5.1 (Sheldrick, 1998b)'
_computing_structure_solution 'SHELXTL ver. 5.1 (Sheldrick, 1998b)'
_diffrn_ambient_temperature 296(2)
_diffrn_measured_fraction_theta_full 0.999
_diffrn_measured_fraction_theta_max 0.999
_diffrn_measurement_device_type 'Bruker SMART APEX2 CCD area detector'
_diffrn_measurement_method 'phi and omega scans'
_diffrn_radiation_monochromator graphite
_diffrn_radiation_source 'fine-focus sealed tube'
_diffrn_radiation_type MoK\a
_diffrn_radiation_wavelength 0.71073
_diffrn_reflns_av_R_equivalents 0.0260
_diffrn_reflns_av_sigmaI/netI 0.0297
_diffrn_reflns_limit_h_max 13
_diffrn_reflns_limit_h_min -17
_diffrn_reflns_limit_k_max 18
_diffrn_reflns_limit_k_min -15
_diffrn_reflns_limit_l_max 18
_diffrn_reflns_limit_l_min -18
_diffrn_reflns_number 17888
_diffrn_reflns_theta_full 29.00
_diffrn_reflns_theta_max 29.00
_diffrn_reflns_theta_min 2.20
_exptl_absorpt_coefficient_mu 1.216
_exptl_absorpt_correction_T_max 0.735
_exptl_absorpt_correction_T_min 0.702
_exptl_absorpt_correction_type multi-scan
_exptl_absorpt_process_details 'APEX2 (Bruker, 2005)'
_exptl_crystal_colour colorless
_exptl_crystal_density_diffrn 1.686
_exptl_crystal_density_method 'not measured'
_exptl_crystal_description prism
_exptl_crystal_F_000 1144
_exptl_crystal_size_max 0.30
_exptl_crystal_size_mid 0.25
_exptl_crystal_size_min 0.25
_refine_diff_density_max 0.521
_refine_diff_density_min -0.343
_refine_diff_density_rms 0.071
_refine_ls_extinction_method none
_refine_ls_goodness_of_fit_ref 1.004
_refine_ls_hydrogen_treatment constr
_refine_ls_matrix_type full
_refine_ls_number_parameters 280
_refine_ls_number_reflns 5955
_refine_ls_number_restraints 0
_refine_ls_restrained_S_all 1.004
_refine_ls_R_factor_all 0.0422
_refine_ls_R_factor_gt 0.0282
_refine_ls_shift/su_max 0.002
_refine_ls_shift/su_mean 0.000
_refine_ls_structure_factor_coef Fsqd
_refine_ls_weighting_details 'calc w=1/[\s^2^(Fo^2^)+(0.0400P)^2^+0.6100P] where P=(Fo^2^+2Fc^2^)/3'
_refine_ls_weighting_scheme calc
_refine_ls_wR_factor_gt 0.0689
_refine_ls_wR_factor_ref 0.0760
_reflns_number_gt 4743
_reflns_number_total 5955
_reflns_threshold_expression I>2/s(I)
_cod_data_source_file om8002762-file003.cif
_cod_data_source_block a
_cod_depositor_comments
;
The following automatic conversions were performed:

'_symmetry_cell_setting' value 'Monoclinic' changed to 'monoclinic'
according to /home/saulius/struct/CIF-dictionaries/cif_core.dic
dictionary named 'cif_core.dic' version 2.4.1 from 2010-06-29.

Automatic conversion script
Id: cif_fix_values 1715 2011-07-08 13:25:40Z adriana 
;
_cod_original_sg_symbol_H-M 'P 21/c'
_cod_database_code 4071624

loop_
_symmetry_equiv_pos_as_xyz
'x, y, z'
'-x, y+1/2, -z+1/2'
'-x, -y, -z'
'x, -y-1/2, z-1/2'

loop_
_atom_site_label
_atom_site_type_symbol
_atom_site_fract_x
_atom_site_fract_y
_atom_site_fract_z
_atom_site_U_iso_or_equiv
_atom_site_adp_type
_atom_site_occupancy
_atom_site_symmetry_multiplicity
_atom_site_calc_flag
_atom_site_refinement_flags
Pd1 Pd 0.319033(13) 0.164979(12) 0.587101(13) 0.02938(6) Uani 1 1 d .
Cl1 Cl 0.35015(6) 0.00141(5) 0.54131(6) 0.05160(18) Uani 1 1 d .
S1 S 0.42540(5) 0.14643(4) 0.76077(5) 0.03707(14) Uani 1 1 d .
S2 S 0.20862(5) 0.19510(5) 0.40949(5) 0.03835(14) Uani 1 1 d .
P1 P 0.13821(5) 0.31159(4) 0.44801(4) 0.02991(13) Uani 1 1 d .
N1 N 0.49736(17) 0.28847(15) 0.90474(16) 0.0413(5) Uani 1 1 d .
H1N H 0.4994 0.3531 0.9227 0.050 Uiso 1 1 d R
C1 C 0.37620(18) 0.33630(16) 0.72940(18) 0.0330(5) Uani 1 1 d .
C2 C 0.30902(17) 0.30091(16) 0.62893(17) 0.0294(4) Uani 1 1 d .
C3 C 0.23904(18) 0.36829(17) 0.55944(18) 0.0316(5) Uani 1 1 d .
C4 C 0.2400(2) 0.46662(18) 0.5842(2) 0.0411(6) Uani 1 1 d .
H4A H 0.1936 0.5096 0.5359 0.049 Uiso 1 1 calc R
C5 C 0.3107(2) 0.49939(19) 0.6815(2) 0.0497(7) Uani 1 1 d .
H5A H 0.3136 0.5651 0.6979 0.060 Uiso 1 1 calc R
C6 C 0.3768(2) 0.43513(18) 0.7542(2) 0.0446(6) Uani 1 1 d .
H6A H 0.4223 0.4575 0.8203 0.054 Uiso 1 1 calc R
C7 C 0.43781(18) 0.26252(17) 0.80600(18) 0.0328(5) Uani 1 1 d .
C8 C 0.5519(2) 0.23211(18) 0.99794(19) 0.0394(5) Uani 1 1 d .
C9 C 0.5858(2) 0.2813(2) 1.0938(2) 0.0428(6) Uani 1 1 d .
H9A H 0.5741 0.3478 1.0950 0.051 Uiso 1 1 calc R
C10 C 0.6370(2) 0.2322(2) 1.1885(2) 0.0525(7) Uani 1 1 d .
H10A H 0.6602 0.2660 1.2531 0.063 Uiso 1 1 calc R
C11 C 0.6538(3) 0.1350(2) 1.1881(2) 0.0614(8) Uani 1 1 d .
H11A H 0.6848 0.1017 1.2523 0.074 Uiso 1 1 calc R
C12 C 0.6252(3) 0.0867(3) 1.0932(3) 0.0827(12) Uani 1 1 d .
H12A H 0.6400 0.0208 1.0925 0.099 Uiso 1 1 calc R
C13 C 0.5740(3) 0.1348(2) 0.9975(3) 0.0749(11) Uani 1 1 d .
H13A H 0.5546 0.1011 0.9330 0.090 Uiso 1 1 calc R
C14 C 0.02707(19) 0.28355(17) 0.49460(17) 0.0335(5) Uani 1 1 d .
C15 C 0.0200(2) 0.3251(2) 0.5869(2) 0.0526(7) Uani 1 1 d .
H15A H 0.0747 0.3663 0.6279 0.063 Uiso 1 1 calc R
C16 C -0.0688(3) 0.3052(3) 0.6178(3) 0.0679(9) Uani 1 1 d .
H16A H -0.0739 0.3339 0.6794 0.081 Uiso 1 1 calc R
C17 C -0.1485(2) 0.2442(3) 0.5595(3) 0.0657(9) Uani 1 1 d .
H17A H -0.2074 0.2310 0.5816 0.079 Uiso 1 1 calc R
C18 C -0.1422(2) 0.2024(3) 0.4688(3) 0.0629(8) Uani 1 1 d .
H18A H -0.1968 0.1605 0.4292 0.076 Uiso 1 1 calc R
C19 C -0.0553(2) 0.2220(2) 0.4353(2) 0.0507(7) Uani 1 1 d .
H19A H -0.0520 0.1939 0.3727 0.061 Uiso 1 1 calc R
C20 C 0.08173(19) 0.38851(17) 0.33279(17) 0.0332(5) Uani 1 1 d .
C21 C -0.0233(2) 0.42568(19) 0.3050(2) 0.0451(6) Uani 1 1 d .
H21A H -0.0634 0.4165 0.3503 0.054 Uiso 1 1 calc R
C22 C -0.0681(2) 0.4761(2) 0.2103(2) 0.0532(7) Uani 1 1 d .
H22A H -0.1386 0.5001 0.1914 0.064 Uiso 1 1 calc R
C23 C -0.0088(3) 0.4907(2) 0.1443(2) 0.0549(8) Uani 1 1 d .
H23A H -0.0394 0.5246 0.0805 0.066 Uiso 1 1 calc R
C24 C 0.0958(3) 0.4556(2) 0.1716(2) 0.0564(8) Uani 1 1 d .
H24A H 0.1361 0.4671 0.1269 0.068 Uiso 1 1 calc R
C25 C 0.1407(2) 0.4037(2) 0.2645(2) 0.0464(6) Uani 1 1 d .
H25A H 0.2107 0.3787 0.2818 0.056 Uiso 1 1 calc R

loop_
_atom_site_aniso_label
_atom_site_aniso_U_11
_atom_site_aniso_U_22
_atom_site_aniso_U_33
_atom_site_aniso_U_23
_atom_site_aniso_U_13
_atom_site_aniso_U_12
Pd1 0.02779(10) 0.02750(10) 0.03086(9) 0.00003(6) 0.00736(6) 0.00146(7)
Cl1 0.0560(4) 0.0356(3) 0.0518(4) -0.0075(3) 0.0034(3) 0.0120(3)
S1 0.0380(3) 0.0328(3) 0.0342(3) 0.0027(2) 0.0042(2) 0.0019(2)
S2 0.0410(3) 0.0372(3) 0.0324(3) -0.0042(2) 0.0068(2) 0.0073(3)
P1 0.0291(3) 0.0308(3) 0.0268(3) 0.0010(2) 0.0056(2) 0.0016(2)
N1 0.0432(12) 0.0334(11) 0.0367(11) -0.0010(8) -0.0002(9) -0.0009(9)
C1 0.0278(11) 0.0329(12) 0.0344(11) 0.0007(9) 0.0056(9) -0.0028(9)
C2 0.0251(11) 0.0290(11) 0.0324(11) 0.0000(9) 0.0077(8) -0.0025(9)
C3 0.0284(11) 0.0310(11) 0.0331(11) -0.0001(9) 0.0074(9) 0.0002(9)
C4 0.0392(14) 0.0338(13) 0.0423(13) 0.0023(10) 0.0032(10) 0.0036(10)
C5 0.0520(17) 0.0253(12) 0.0580(16) -0.0063(11) 0.0006(13) -0.0024(11)
C6 0.0456(15) 0.0336(14) 0.0419(13) -0.0061(10) -0.0018(11) -0.0059(11)
C7 0.0265(11) 0.0365(13) 0.0325(11) 0.0003(9) 0.0060(9) -0.0027(9)
C8 0.0376(13) 0.0398(14) 0.0333(12) 0.0031(10) 0.0024(10) 0.0004(11)
C9 0.0435(15) 0.0455(15) 0.0393(13) -0.0026(11) 0.0137(11) 0.0067(12)
C10 0.0608(18) 0.0606(19) 0.0343(13) -0.0022(12) 0.0138(12) 0.0091(15)
C11 0.070(2) 0.063(2) 0.0390(15) 0.0128(13) 0.0038(14) 0.0068(16)
C12 0.114(3) 0.0459(19) 0.056(2) 0.0055(15) -0.013(2) 0.0068(19)
C13 0.105(3) 0.0474(18) 0.0433(17) -0.0026(14) -0.0130(17) 0.0101(18)
C14 0.0309(12) 0.0375(13) 0.0296(11) 0.0063(9) 0.0070(9) 0.0016(10)
C15 0.0520(17) 0.068(2) 0.0408(14) -0.0097(13) 0.0198(13) -0.0116(14)
C16 0.060(2) 0.101(3) 0.0527(18) -0.0037(18) 0.0328(16) -0.0048(19)
C17 0.0379(16) 0.100(3) 0.065(2) 0.0192(19) 0.0246(15) -0.0032(17)
C18 0.0383(16) 0.079(2) 0.066(2) 0.0004(17) 0.0106(14) -0.0193(15)
C19 0.0454(16) 0.0610(19) 0.0419(14) -0.0070(12) 0.0101(12) -0.0129(13)
C20 0.0372(12) 0.0335(12) 0.0259(10) 0.0020(9) 0.0067(9) 0.0025(10)
C21 0.0468(15) 0.0455(15) 0.0452(14) 0.0107(11) 0.0182(12) 0.0130(12)
C22 0.0497(17) 0.0545(18) 0.0502(16) 0.0150(13) 0.0100(13) 0.0193(14)
C23 0.073(2) 0.0504(17) 0.0350(13) 0.0114(12) 0.0105(13) 0.0135(15)
C24 0.070(2) 0.066(2) 0.0399(14) 0.0123(13) 0.0271(14) 0.0065(16)
C25 0.0430(15) 0.0572(17) 0.0406(14) 0.0111(12) 0.0162(12) 0.0080(12)

loop_
_atom_type_symbol
_atom_type_description
_atom_type_scat_dispersion_real
_atom_type_scat_dispersion_imag
_atom_type_scat_source
C C 0.0033 0.0016 'International Tables Vol C Tables 4.2.6.8 and 6.1.1.4'
H H 0.0000 0.0000 'International Tables Vol C Tables 4.2.6.8 and 6.1.1.4'
N N 0.0061 0.0033 'International Tables Vol C Tables 4.2.6.8 and 6.1.1.4'
P P 0.1023 0.0942 'International Tables Vol C Tables 4.2.6.8 and 6.1.1.4'
S S 0.1246 0.1234 'International Tables Vol C Tables 4.2.6.8 and 6.1.1.4'
Cl Cl 0.1484 0.1585 'International Tables Vol C Tables 4.2.6.8 and 6.1.1.4'
Pd Pd -0.9988 1.0072 'International Tables Vol C Tables 4.2.6.8 and 6.1.1.4'

loop_
_geom_angle_atom_site_label_1
_geom_angle_atom_site_label_2
_geom_angle_atom_site_label_3
_geom_angle
C2 Pd1 S1 84.13(6)
C2 Pd1 S2 92.13(6)
S1 Pd1 S2 176.24(2)
C2 Pd1 Cl1 174.41(6)
S1 Pd1 Cl1 93.03(2)
S2 Pd1 Cl1 90.67(2)
C7 S1 Pd1 101.81(8)
P1 S2 Pd1 93.74(3)
C3 P1 C20 114.68(11)
C3 P1 C14 105.26(11)
C20 P1 C14 105.78(11)
C3 P1 S2 106.75(8)
C20 P1 S2 110.37(8)
C14 P1 S2 114.11(9)
C7 N1 C8 131.4(2)
C7 N1 H1N 118.2
C8 N1 H1N 109.9
C6 C1 C2 120.7(2)
C6 C1 C7 123.6(2)
C2 C1 C7 115.6(2)
C3 C2 C1 116.6(2)
C3 C2 Pd1 122.32(16)
C1 C2 Pd1 121.02(16)
C4 C3 C2 122.5(2)
C4 C3 P1 124.34(18)
C2 C3 P1 112.60(17)
C5 C4 C3 119.2(2)
C5 C4 H4A 120.4
C3 C4 H4A 120.4
C6 C5 C4 120.3(2)
C6 C5 H5A 119.9
C4 C5 H5A 119.9
C5 C6 C1 120.7(2)
C5 C6 H6A 119.7
C1 C6 H6A 119.7
N1 C7 C1 119.7(2)
N1 C7 S1 123.87(18)
C1 C7 S1 116.40(16)
C13 C8 C9 119.0(2)
C13 C8 N1 124.9(2)
C9 C8 N1 116.1(2)
C8 C9 C10 120.1(3)
C8 C9 H9A 119.9
C10 C9 H9A 119.9
C11 C10 C9 120.6(3)
C11 C10 H10A 119.7
C9 C10 H10A 119.7
C12 C11 C10 119.5(3)
C12 C11 H11A 120.2
C10 C11 H11A 120.2
C11 C12 C13 120.6(3)
C11 C12 H12A 119.7
C13 C12 H12A 119.7
C8 C13 C12 120.0(3)
C8 C13 H13A 120.0
C12 C13 H13A 120.0
C15 C14 C19 118.9(2)
C15 C14 P1 121.2(2)
C19 C14 P1 119.82(19)
C16 C15 C14 119.7(3)
C16 C15 H15A 120.2
C14 C15 H15A 120.2
C17 C16 C15 120.8(3)
C17 C16 H16A 119.6
C15 C16 H16A 119.6
C16 C17 C18 120.1(3)
C16 C17 H17A 120.0
C18 C17 H17A 120.0
C17 C18 C19 120.3(3)
C17 C18 H18A 119.8
C19 C18 H18A 119.8
C18 C19 C14 120.2(3)
C18 C19 H19A 119.9
C14 C19 H19A 119.9
C25 C20 C21 119.1(2)
C25 C20 P1 118.96(19)
C21 C20 P1 121.67(18)
C22 C21 C20 120.1(2)
C22 C21 H21A 120.0
C20 C21 H21A 120.0
C23 C22 C21 120.0(3)
C23 C22 H22A 120.0
C21 C22 H22A 120.0
C22 C23 C24 120.5(3)
C22 C23 H23A 119.7
C24 C23 H23A 119.7
C25 C24 C23 120.1(3)
C25 C24 H24A 119.9
C23 C24 H24A 119.9
C24 C25 C20 120.1(3)
C24 C25 H25A 119.9
C20 C25 H25A 119.9

loop_
_geom_bond_atom_site_label_1
_geom_bond_atom_site_label_2
_geom_bond_distance
Pd1 C2 1.972(2)
Pd1 S1 2.2640(6)
Pd1 S2 2.3436(6)
Pd1 Cl1 2.4066(7)
S1 C7 1.698(2)
S2 P1 2.0018(9)
P1 C3 1.791(2)
P1 C20 1.800(2)
P1 C14 1.802(2)
N1 C7 1.325(3)
N1 C8 1.429(3)
N1 H1N 0.9215
C1 C6 1.402(3)
C1 C2 1.410(3)
C1 C7 1.470(3)
C2 C3 1.406(3)
C3 C4 1.395(3)
C4 C5 1.383(4)
C4 H4A 0.9300
C5 C6 1.376(4)
C5 H5A 0.9300
C6 H6A 0.9300
C8 C13 1.373(4)
C8 C9 1.375(3)
C9 C10 1.384(4)
C9 H9A 0.9300
C10 C11 1.359(4)
C10 H10A 0.9300
C11 C12 1.359(4)
C11 H11A 0.9300
C12 C13 1.386(4)
C12 H12A 0.9300
C13 H13A 0.9300
C14 C15 1.382(3)
C14 C19 1.386(3)
C15 C16 1.382(4)
C15 H15A 0.9300
C16 C17 1.357(5)
C16 H16A 0.9300
C17 C18 1.362(5)
C17 H17A 0.9300
C18 C19 1.378(4)
C18 H18A 0.9300
C19 H19A 0.9300
C20 C25 1.389(3)
C20 C21 1.392(3)
C21 C22 1.379(4)
C21 H21A 0.9300
C22 C23 1.365(4)
C22 H22A 0.9300
C23 C24 1.377(4)
C23 H23A 0.9300
C24 C25 1.372(4)
C24 H24A 0.9300
C25 H25A 0.9300

loop_
_geom_hbond_atom_site_label_D
_geom_hbond_atom_site_label_H
_geom_hbond_atom_site_label_A
_geom_hbond_site_symmetry_A
_geom_hbond_distance_DH
_geom_hbond_distance_HA
_geom_hbond_distance_DA
_geom_hbond_angle_DHA
N1 H1N Cl1 2_656 0.92 2.76 3.484(2) 136

loop_
_geom_torsion_atom_site_label_1
_geom_torsion_atom_site_label_2
_geom_torsion_atom_site_label_3
_geom_torsion_atom_site_label_4
_geom_torsion
C2 Pd1 S1 C7 -6.56(10)
Cl1 Pd1 S1 C7 168.61(8)
C2 Pd1 S2 P1 -23.08(7)
Cl1 Pd1 S2 P1 161.76(3)
Pd1 S2 P1 C3 33.20(9)
Pd1 S2 P1 C20 158.42(9)
Pd1 S2 P1 C14 -82.63(8)
C6 C1 C2 C3 -4.0(3)
C7 C1 C2 C3 172.2(2)
C6 C1 C2 Pd1 173.29(19)
C7 C1 C2 Pd1 -10.6(3)
S1 Pd1 C2 C3 -172.72(19)
S2 Pd1 C2 C3 7.64(18)
S1 Pd1 C2 C1 10.20(17)
S2 Pd1 C2 C1 -169.44(18)
C1 C2 C3 C4 4.2(3)
Pd1 C2 C3 C4 -173.04(19)
C1 C2 C3 P1 -167.42(17)
Pd1 C2 C3 P1 15.4(2)
C20 P1 C3 C4 31.3(3)
C14 P1 C3 C4 -84.5(2)
S2 P1 C3 C4 153.9(2)
C20 P1 C3 C2 -157.25(16)
C14 P1 C3 C2 86.94(18)
S2 P1 C3 C2 -34.68(18)
C2 C3 C4 C5 -1.3(4)
P1 C3 C4 C5 169.3(2)
C3 C4 C5 C6 -2.0(4)
C4 C5 C6 C1 2.2(5)
C2 C1 C6 C5 0.9(4)
C7 C1 C6 C5 -174.9(3)
C8 N1 C7 C1 170.1(2)
C8 N1 C7 S1 -8.7(4)
C6 C1 C7 N1 0.5(4)
C2 C1 C7 N1 -175.5(2)
C6 C1 C7 S1 179.5(2)
C2 C1 C7 S1 3.4(3)
Pd1 S1 C7 N1 -177.58(19)
Pd1 S1 C7 C1 3.49(19)
C7 N1 C8 C13 15.8(5)
C7 N1 C8 C9 -165.5(3)
C13 C8 C9 C10 -2.7(4)
N1 C8 C9 C10 178.5(2)
C8 C9 C10 C11 -0.5(5)
C9 C10 C11 C12 3.5(5)
C10 C11 C12 C13 -3.3(6)
C9 C8 C13 C12 2.9(6)
N1 C8 C13 C12 -178.4(3)
C11 C12 C13 C8 0.1(7)
C3 P1 C14 C15 15.2(2)
C20 P1 C14 C15 -106.6(2)
S2 P1 C14 C15 131.9(2)
C3 P1 C14 C19 -167.2(2)
C20 P1 C14 C19 71.0(2)
S2 P1 C14 C19 -50.5(2)
C19 C14 C15 C16 -0.4(4)
P1 C14 C15 C16 177.2(3)
C14 C15 C16 C17 0.9(5)
C15 C16 C17 C18 -0.6(6)
C16 C17 C18 C19 -0.3(6)
C17 C18 C19 C14 0.8(5)
C15 C14 C19 C18 -0.5(4)
P1 C14 C19 C18 -178.1(2)
C3 P1 C20 C25 79.5(2)
C14 P1 C20 C25 -165.0(2)
S2 P1 C20 C25 -41.1(2)
C3 P1 C20 C21 -106.6(2)
C14 P1 C20 C21 8.9(2)
S2 P1 C20 C21 132.8(2)
C25 C20 C21 C22 0.6(4)
P1 C20 C21 C22 -173.3(2)
C20 C21 C22 C23 -0.8(5)
C21 C22 C23 C24 -0.1(5)
C22 C23 C24 C25 1.4(5)
C23 C24 C25 C20 -1.7(5)
C21 C20 C25 C24 0.7(4)
P1 C20 C25 C24 174.8(2)
